data_1545906
loop_
_publ_author_name
'M\"oller, Guido P'
'M\"uller, Steffen'
'Wolfst\"adter, Bernd T'
'Wolfrum, Susanne'
'Schepmann, Dirk'
'W\"unsch, Bernhard'
'Carreira, Erick M.'

_publ_section_title
;
 Oxetanyl Amino Acids for Peptidomimetics.
;
_journal_issue 10
_journal_name_full 'Organic letters'
_journal_page_first 2510
_journal_page_last 2513
_journal_paper_doi 10.1021/acs.orglett.7b00745
_journal_volume 19
_journal_year 2017
_chemical_formula_moiety 'C28 H31 Br N2 O5 S2'
_chemical_formula_sum 'C28 H31 Br N2 O5 S2'
_chemical_formula_weight 619.58
_chemical_name_systematic
;
 ? 
;
_space_group_crystal_system monoclinic
_space_group_IT_number 4
_space_group_name_Hall 'P 2yb'
_space_group_name_H-M_alt 'P 1 21 1'
_symmetry_space_group_name_Hall 'P 2yb'
_symmetry_space_group_name_H-M 'P 1 21 1'
_atom_sites_solution_hydrogens mixed
_audit_creation_date 2017-04-01
_audit_creation_method
;
Olex2 1.2
(compiled 2017.03.28 svn.r3405 for OlexSys, GUI svn.r5335)
;
_cell_angle_alpha 90
_cell_angle_beta 95.366(2)
_cell_angle_gamma 90
_cell_formula_units_Z 2
_cell_length_a 13.3441(6)
_cell_length_b 6.3849(2)
_cell_length_c 16.1360(7)
_cell_measurement_reflns_used 9934
_cell_measurement_temperature 100(2)
_cell_measurement_theta_max 27.54
_cell_measurement_theta_min 2.54
_cell_volume 1368.77(10)
_computing_cell_refinement 'Bruker SAINT'
_computing_data_collection 'Bruker APEX2'
_computing_data_reduction 'Bruker SAINT'
_computing_molecular_graphics 'Olex2 (Dolomanov et al., 2009)'
_computing_publication_material 'Olex2 (Dolomanov et al., 2009)'
_computing_structure_refinement 'ShelXL (Sheldrick, 2015)'
_computing_structure_solution 'SHELXS-97 (Sheldrick, 2008)'
_diffrn_ambient_temperature 99.98
_diffrn_measured_fraction_theta_full 0.999
_diffrn_measured_fraction_theta_max 0.999
_diffrn_measurement_device_type 'Bruker APEX-II CCD'
_diffrn_measurement_method '\f and \w scans'
_diffrn_radiation_type MoK\a
_diffrn_radiation_wavelength 0.71073
_diffrn_reflns_av_R_equivalents 0.0264
_diffrn_reflns_av_unetI/netI 0.0471
_diffrn_reflns_Laue_measured_fraction_full 0.999
_diffrn_reflns_Laue_measured_fraction_max 0.999
_diffrn_reflns_limit_h_max 17
_diffrn_reflns_limit_h_min -17
_diffrn_reflns_limit_k_max 8
_diffrn_reflns_limit_k_min -7
_diffrn_reflns_limit_l_max 20
_diffrn_reflns_limit_l_min -20
_diffrn_reflns_number 21825
_diffrn_reflns_point_group_measured_fraction_full 0.976
_diffrn_reflns_point_group_measured_fraction_max 0.969
_diffrn_reflns_theta_full 25.242
_diffrn_reflns_theta_max 27.545
_diffrn_reflns_theta_min 1.896
_exptl_absorpt_coefficient_mu 1.696
_exptl_absorpt_correction_T_max 0.9509
_exptl_absorpt_correction_T_min 0.6129
_exptl_absorpt_correction_type multi-scan
_exptl_absorpt_process_details SADABS
_exptl_crystal_colour colourless
_exptl_crystal_colour_primary colourless
_exptl_crystal_density_diffrn 1.503
_exptl_crystal_density_method 'not measured'
_exptl_crystal_description needle
_exptl_crystal_F_000 640
_exptl_crystal_size_max 0.32
_exptl_crystal_size_mid 0.06
_exptl_crystal_size_min 0.03
_refine_diff_density_max 0.412
_refine_diff_density_min -0.277
_refine_diff_density_rms 0.049
_refine_ls_abs_structure_details
;
 Flack x determined using 2215 quotients [(I+)-(I-)]/[(I+)+(I-)]
 (Parsons, Flack and Wagner, Acta Cryst. B69 (2013) 249-259).
;
_refine_ls_abs_structure_Flack 0.004(3)
_refine_ls_extinction_method none
_refine_ls_goodness_of_fit_ref 0.983
_refine_ls_hydrogen_treatment mixed
_refine_ls_matrix_type full
_refine_ls_number_parameters 350
_refine_ls_number_reflns 6125
_refine_ls_number_restraints 1
_refine_ls_restrained_S_all 0.983
_refine_ls_R_factor_all 0.0302
_refine_ls_R_factor_gt 0.0249
_refine_ls_shift/su_max 0.001
_refine_ls_shift/su_mean 0.000
_refine_ls_structure_factor_coef Fsqd
_refine_ls_weighting_details 'w=1/[\s^2^(Fo^2^)+(0.0214P)^2^] where P=(Fo^2^+2Fc^2^)/3'
_refine_ls_weighting_scheme calc
_refine_ls_wR_factor_gt 0.0543
_refine_ls_wR_factor_ref 0.0554
_reflns_Friedel_coverage 0.779
_reflns_Friedel_fraction_full 0.948
_reflns_Friedel_fraction_max 0.932
_reflns_number_gt 5493
_reflns_number_total 6125
_reflns_threshold_expression 'I > 2\s(I)'
_cod_data_source_file ol7b00745_si_005.cif
_cod_data_source_block mo_ca011012_0ma
_cod_depositor_comments 'Adding full bibliography for 1545906--1545907.cif.'
_cod_database_code 1545906
_shelxl_version_number 2014/6
_shelx_space_group_comment
;
The symmetry employed for this shelxl refinement is uniquely defined
by the following loop, which should always be used as a source of
symmetry information in preference to the above space-group names.
They are only intended as comments.
;
_shelx_estimated_absorpt_t_max 0.951
_shelx_estimated_absorpt_t_min 0.613
_olex2_refinement_description
;
1. Fixed Uiso
 At 1.2 times of:
  All C(H) groups, All C(H,H) groups
 At 1.5 times of:
  All C(H,H,H) groups
2.a Ternary CH refined with riding coordinates:
 C7(H7)
2.b Secondary CH2 refined with riding coordinates:
 C14(H14A,H14B), C15(H15A,H15B), C16(H16A,H16B)
2.c Aromatic/amide H refined with riding coordinates:
 C3(H3), C4(H4), C9(H9), C10(H10), C12(H12), C13(H13), C18(H18), C19(H19),
 C20(H20), C21(H21), C22(H22), C23(H23), C24(H24), C25(H25)
2.d Idealised Me refined as rotating group:
 C1(H1A,H1B,H1C), C27(H27A,H27B,H27C), C28(H28A,H28B,H28C)
;
_olex2_submission_special_instructions 'No special instructions were received'

loop_
_space_group_symop_operation_xyz
'x, y, z'
'-x, y+1/2, -z'

loop_
_atom_site_label
_atom_site_type_symbol
_atom_site_fract_x
_atom_site_fract_y
_atom_site_fract_z
_atom_site_U_iso_or_equiv
_atom_site_adp_type
_atom_site_occupancy
_atom_site_site_symmetry_order
_atom_site_calc_flag
_atom_site_refinement_flags_posn
Br1 Br 0.69062(2) 0.35233(6) -0.17400(2) 0.03631(10) Uani 1 1 d .
S1 S 0.66154(5) 0.66316(9) 0.38148(4) 0.01385(14) Uani 1 1 d .
S2 S 0.97270(5) 0.61418(10) 0.15157(4) 0.01598(14) Uani 1 1 d .
O1 O 1.04854(14) 0.4602(3) 0.17298(12) 0.0242(5) Uani 1 1 d .
O2 O 0.99911(13) 0.8305(3) 0.14283(10) 0.0209(4) Uani 1 1 d .
O3 O 0.82689(13) 1.1798(3) 0.26802(12) 0.0202(4) Uani 1 1 d .
O4 O 0.65644(14) 0.4385(3) 0.37652(12) 0.0196(4) Uani 1 1 d .
O5 O 0.59703(13) 0.7862(3) 0.32449(11) 0.0176(4) Uani 1 1 d .
N1 N 0.77739(16) 0.7414(3) 0.37093(13) 0.0134(5) Uani 1 1 d .
N2 N 0.89463(16) 0.6017(4) 0.22331(13) 0.0136(5) Uani 1 1 d .
C1 C 0.5679(2) 0.8806(5) 0.73097(16) 0.0251(7) Uani 1 1 d .
H1A H 0.6372 0.8745 0.7724 0.038 Uiso 1 1 calc GR
H1B H 0.5146 0.7660 0.7510 0.038 Uiso 1 1 calc GR
H1C H 0.5353 1.0369 0.7328 0.038 Uiso 1 1 calc GR
C2 C 0.59080(18) 0.8315(5) 0.64360(15) 0.0178(6) Uani 1 1 d .
C3 C 0.6267(2) 0.9835(4) 0.59221(17) 0.0190(6) Uani 1 1 d .
H3 H 0.6369 1.1419 0.6150 0.023 Uiso 1 1 calc R
C4 C 0.6497(2) 0.9360(4) 0.51209(18) 0.0180(6) Uani 1 1 d .
H4 H 0.6763 1.0561 0.4724 0.022 Uiso 1 1 calc R
C5 C 0.63777(19) 0.7308(4) 0.48407(17) 0.0142(6) Uani 1 1 d .
C6 C 0.79671(17) 0.8624(4) 0.29596(14) 0.0127(5) Uani 1 1 d .
C7 C 0.80410(19) 0.7391(4) 0.21437(16) 0.0126(5) Uani 1 1 d .
H7 H 0.8170 0.8541 0.1666 0.015 Uiso 1 1 calc R
C8 C 0.90406(19) 0.5372(4) 0.05749(16) 0.0155(6) Uani 1 1 d .
C9 C 0.8806(2) 0.6845(4) -0.00482(17) 0.0188(6) Uani 1 1 d .
H9 H 0.9107 0.8414 0.0015 0.023 Uiso 1 1 calc R
C10 C 0.8184(2) 0.6287(4) -0.07520(16) 0.0200(6) Uani 1 1 d .
H10 H 0.8000 0.7407 -0.1244 0.024 Uiso 1 1 calc R
C11 C 0.7808(2) 0.4285(4) -0.08104(17) 0.0215(6) Uani 1 1 d .
C12 C 0.8688(2) 0.3322(5) 0.04972(15) 0.0201(6) Uani 1 1 d .
H12 H 0.8898 0.2178 0.0975 0.024 Uiso 1 1 calc R
C13 C 0.8060(2) 0.2772(4) -0.02096(18) 0.0224(6) Uani 1 1 d .
H13 H 0.7774 0.1195 -0.0287 0.027 Uiso 1 1 calc R
C14 C 0.7343(2) 1.0643(4) 0.27930(17) 0.0174(6) Uani 1 1 d .
H14A H 0.6819 1.0569 0.2233 0.021 Uiso 1 1 calc R
H14B H 0.6964 1.1168 0.3326 0.021 Uiso 1 1 calc R
C15 C 0.8862(2) 1.0132(4) 0.30956(17) 0.0164(6) Uani 1 1 d .
H15A H 0.9090 1.0453 0.3750 0.020 Uiso 1 1 calc R
H15B H 0.9507 0.9665 0.2771 0.020 Uiso 1 1 calc R
C16 C 0.86063(18) 0.6046(4) 0.40722(15) 0.0147(5) Uani 1 1 d .
H16A H 0.9319 0.6632 0.3885 0.018 Uiso 1 1 calc R
H16B H 0.8496 0.4467 0.3824 0.018 Uiso 1 1 calc R
C17 C 0.86616(18) 0.5961(4) 0.50101(15) 0.0165(6) Uani 1 1 d .
C18 C 0.8467(2) 0.4101(5) 0.54144(18) 0.0228(6) Uani 1 1 d .
H18 H 0.8311 0.2687 0.5058 0.027 Uiso 1 1 calc R
C19 C 0.8471(2) 0.4057(6) 0.62818(18) 0.0303(8) Uani 1 1 d .
H19 H 0.8316 0.2611 0.6593 0.036 Uiso 1 1 calc R
C20 C 0.8675(2) 0.5870(6) 0.67437(18) 0.0310(8) Uani 1 1 d .
H20 H 0.8655 0.5848 0.7411 0.037 Uiso 1 1 calc R
C21 C 0.8901(2) 0.7696(5) 0.63459(19) 0.0297(8) Uani 1 1 d .
H21 H 0.9086 0.9090 0.6707 0.036 Uiso 1 1 calc R
C22 C 0.8895(2) 0.7761(4) 0.54892(18) 0.0233(7) Uani 1 1 d .
H22 H 0.9072 0.9206 0.5186 0.028 Uiso 1 1 calc R
C23 C 0.5769(2) 0.6278(4) 0.61224(17) 0.0198(6) Uani 1 1 d .
H23 H 0.5471 0.5082 0.6504 0.024 Uiso 1 1 calc R
C24 C 0.60059(19) 0.5783(4) 0.53338(17) 0.0181(6) Uani 1 1 d .
H24 H 0.5901 0.4203 0.5102 0.022 Uiso 1 1 calc R
C25 C 0.71298(19) 0.6159(4) 0.18229(15) 0.0150(5) Uani 1 1 d .
H25 H 0.6989 0.4731 0.2151 0.018 Uiso 1 1 calc R
C26 C 0.64781(19) 0.6634(4) 0.11796(16) 0.0190(6) Uani 1 1 d .
C27 C 0.6474(2) 0.8655(5) 0.06865(16) 0.0267(6) Uani 1 1 d .
H27A H 0.7125 0.9597 0.0908 0.040 Uiso 1 1 calc GR
H27B H 0.5787 0.9525 0.0767 0.040 Uiso 1 1 calc GR
H27C H 0.6505 0.8296 0.0029 0.040 Uiso 1 1 calc GR
C28 C 0.5637(2) 0.5160(5) 0.08907(19) 0.0282(7) Uani 1 1 d .
H28A H 0.5674 0.3777 0.1288 0.042 Uiso 1 1 calc GR
H28B H 0.5713 0.4691 0.0250 0.042 Uiso 1 1 calc GR
H28C H 0.4916 0.5943 0.0924 0.042 Uiso 1 1 calc GR
H2 H 0.876(2) 0.489(5) 0.2314(19) 0.020(9) Uiso 1 1 d .

loop_
_atom_site_aniso_label
_atom_site_aniso_U_11
_atom_site_aniso_U_22
_atom_site_aniso_U_33
_atom_site_aniso_U_23
_atom_site_aniso_U_13
_atom_site_aniso_U_12
Br1 0.03976(19) 0.0456(2) 0.02178(16) -0.00114(15) -0.00653(12) -0.01558(16)
S1 0.0132(3) 0.0122(3) 0.0164(3) -0.0030(2) 0.0030(3) -0.0012(3)
S2 0.0149(3) 0.0180(3) 0.0153(3) -0.0017(3) 0.0026(3) 0.0005(3)
O1 0.0202(11) 0.0319(12) 0.0204(11) -0.0019(9) 0.0019(9) 0.0089(9)
O2 0.0202(10) 0.0225(10) 0.0207(9) -0.0006(9) 0.0053(7) -0.0067(9)
O3 0.0214(10) 0.0108(9) 0.0285(11) 0.0027(8) 0.0014(8) -0.0019(8)
O4 0.0220(10) 0.0124(9) 0.0252(11) -0.0062(8) 0.0068(8) -0.0027(8)
O5 0.0129(9) 0.0210(10) 0.0185(10) -0.0016(7) 0.0000(8) 0.0012(7)
N1 0.0118(11) 0.0154(11) 0.0133(11) 0.0032(8) 0.0027(9) -0.0008(8)
N2 0.0165(12) 0.0097(11) 0.0145(12) 0.0008(9) 0.0019(9) 0.0005(9)
C1 0.0280(16) 0.0293(17) 0.0181(14) -0.0031(13) 0.0022(12) 0.0059(14)
C2 0.0121(13) 0.0230(15) 0.0180(13) -0.0013(12) -0.0004(10) 0.0036(12)
C3 0.0173(14) 0.0173(14) 0.0218(16) -0.0063(11) -0.0011(12) 0.0016(11)
C4 0.0171(15) 0.0157(14) 0.0211(15) -0.0036(11) 0.0014(12) -0.0021(11)
C5 0.0105(14) 0.0157(13) 0.0167(15) -0.0026(10) 0.0027(11) 0.0024(10)
C6 0.0130(12) 0.0102(12) 0.0148(12) 0.0019(11) 0.0005(9) -0.0003(11)
C7 0.0123(13) 0.0123(12) 0.0127(14) 0.0001(10) -0.0004(11) 0.0012(10)
C8 0.0173(14) 0.0164(13) 0.0136(14) -0.0013(11) 0.0053(11) 0.0013(11)
C9 0.0189(14) 0.0172(14) 0.0217(15) 0.0013(12) 0.0094(12) 0.0003(12)
C10 0.0224(14) 0.0227(15) 0.0153(14) 0.0032(12) 0.0032(11) -0.0016(12)
C11 0.0205(15) 0.0299(16) 0.0144(14) -0.0038(12) 0.0030(12) -0.0023(12)
C12 0.0249(15) 0.0190(14) 0.0168(13) 0.0009(12) 0.0049(11) -0.0006(13)
C13 0.0280(16) 0.0203(15) 0.0195(15) -0.0020(11) 0.0052(12) -0.0050(12)
C14 0.0176(14) 0.0109(13) 0.0236(15) -0.0005(11) 0.0018(11) 0.0006(11)
C15 0.0179(14) 0.0117(13) 0.0192(15) 0.0034(11) -0.0016(12) -0.0011(11)
C16 0.0132(13) 0.0142(13) 0.0163(14) 0.0022(11) 0.0000(10) 0.0034(11)
C17 0.0116(13) 0.0215(14) 0.0162(14) 0.0017(11) 0.0006(10) 0.0031(11)
C18 0.0155(14) 0.0270(17) 0.0254(16) 0.0063(12) -0.0011(12) 0.0022(12)
C19 0.0163(15) 0.048(2) 0.0262(16) 0.0191(15) 0.0004(12) 0.0007(13)
C20 0.0162(15) 0.060(2) 0.0167(15) 0.0034(15) 0.0016(12) 0.0108(16)
C21 0.0259(17) 0.042(2) 0.0197(16) -0.0069(13) -0.0059(13) 0.0161(14)
C22 0.0224(16) 0.0244(16) 0.0219(16) -0.0032(11) -0.0041(12) 0.0088(12)
C23 0.0184(14) 0.0196(15) 0.0218(15) 0.0016(12) 0.0039(11) -0.0015(12)
C24 0.0162(13) 0.0154(14) 0.0229(15) -0.0018(11) 0.0027(11) -0.0010(11)
C25 0.0166(13) 0.0142(13) 0.0146(13) -0.0042(11) 0.0037(10) -0.0009(11)
C26 0.0162(14) 0.0263(15) 0.0147(14) -0.0020(12) 0.0022(11) 0.0003(12)
C27 0.0235(15) 0.0335(17) 0.0217(14) 0.0090(15) -0.0048(11) 0.0022(15)
C28 0.0212(16) 0.041(2) 0.0224(17) -0.0077(13) 0.0002(13) -0.0094(14)

loop_
_atom_type_symbol
_atom_type_description
_atom_type_scat_dispersion_real
_atom_type_scat_dispersion_imag
_atom_type_scat_source
C C 0.0033 0.0016 'International Tables Vol C Tables 4.2.6.8 and 6.1.1.4'
H H 0.0000 0.0000 'International Tables Vol C Tables 4.2.6.8 and 6.1.1.4'
Br Br -0.2901 2.4595 'International Tables Vol C Tables 4.2.6.8 and 6.1.1.4'
N N 0.0061 0.0033 'International Tables Vol C Tables 4.2.6.8 and 6.1.1.4'
O O 0.0106 0.0060 'International Tables Vol C Tables 4.2.6.8 and 6.1.1.4'
S S 0.1246 0.1234 'International Tables Vol C Tables 4.2.6.8 and 6.1.1.4'

loop_
_geom_angle_atom_site_label_1
_geom_angle_atom_site_label_2
_geom_angle_atom_site_label_3
_geom_angle
O4 S1 N1 109.67(11)
O4 S1 C5 106.51(12)
O5 S1 O4 119.23(11)
O5 S1 N1 106.27(11)
O5 S1 C5 108.49(12)
N1 S1 C5 105.94(12)
O1 S2 O2 120.69(12)
O1 S2 N2 106.24(12)
O1 S2 C8 108.33(12)
O2 S2 N2 107.20(11)
O2 S2 C8 107.18(12)
N2 S2 C8 106.39(12)
C15 O3 C14 90.19(17)
C6 N1 S1 118.68(16)
C6 N1 C16 116.59(19)
C16 N1 S1 116.98(17)
S2 N2 H2 114(2)
C7 N2 S2 117.97(17)
C7 N2 H2 107(2)
H1A C1 H1B 109.5
H1A C1 H1C 109.5
H1B C1 H1C 109.5
C2 C1 H1A 109.5
C2 C1 H1B 109.5
C2 C1 H1C 109.5
C3 C2 C1 121.7(3)
C3 C2 C23 118.3(2)
C23 C2 C1 120.0(3)
C2 C3 H3 119.3
C4 C3 C2 121.4(2)
C4 C3 H3 119.3
C3 C4 H4 120.7
C3 C4 C5 118.7(3)
C5 C4 H4 120.7
C4 C5 S1 120.6(2)
C24 C5 S1 118.2(2)
C24 C5 C4 121.0(3)
N1 C6 C7 117.4(2)
N1 C6 C14 116.5(2)
N1 C6 C15 113.82(19)
C14 C6 C7 110.70(19)
C15 C6 C7 109.3(2)
C15 C6 C14 84.34(19)
N2 C7 C6 109.48(19)
N2 C7 H7 106.6
N2 C7 C25 110.4(2)
C6 C7 H7 106.6
C25 C7 C6 116.6(2)
C25 C7 H7 106.6
C9 C8 S2 119.7(2)
C9 C8 C12 121.3(2)
C12 C8 S2 118.8(2)
C8 C9 H9 120.2
C10 C9 C8 119.6(3)
C10 C9 H9 120.2
C9 C10 H10 120.6
C11 C10 C9 118.8(2)
C11 C10 H10 120.6
C10 C11 Br1 119.6(2)
C10 C11 C13 122.5(3)
C13 C11 Br1 117.9(2)
C8 C12 H12 120.6
C8 C12 C13 118.8(2)
C13 C12 H12 120.6
C11 C13 C12 118.9(3)
C11 C13 H13 120.6
C12 C13 H13 120.6
O3 C14 C6 89.70(18)
O3 C14 H14A 113.7
O3 C14 H14B 113.7
C6 C14 H14A 113.7
C6 C14 H14B 113.7
H14A C14 H14B 110.9
O3 C15 C6 90.57(18)
O3 C15 H15A 113.5
O3 C15 H15B 113.5
C6 C15 H15A 113.5
C6 C15 H15B 113.5
H15A C15 H15B 110.8
N1 C16 H16A 109.1
N1 C16 H16B 109.1
N1 C16 C17 112.3(2)
H16A C16 H16B 107.9
C17 C16 H16A 109.1
C17 C16 H16B 109.1
C18 C17 C16 120.5(2)
C18 C17 C22 118.8(2)
C22 C17 C16 120.7(2)
C17 C18 H18 119.9
C17 C18 C19 120.2(3)
C19 C18 H18 119.9
C18 C19 H19 119.9
C20 C19 C18 120.1(3)
C20 C19 H19 119.9
C19 C20 H20 120.2
C21 C20 C19 119.7(3)
C21 C20 H20 120.2
C20 C21 H21 119.6
C20 C21 C22 120.7(3)
C22 C21 H21 119.6
C17 C22 H22 119.8
C21 C22 C17 120.4(3)
C21 C22 H22 119.8
C2 C23 H23 119.6
C24 C23 C2 120.9(2)
C24 C23 H23 119.6
C5 C24 H24 120.1
C23 C24 C5 119.8(2)
C23 C24 H24 120.1
C7 C25 H25 116.5
C26 C25 C7 127.0(2)
C26 C25 H25 116.5
C25 C26 C27 125.2(3)
C25 C26 C28 121.0(3)
C28 C26 C27 113.8(2)
C26 C27 H27A 109.5
C26 C27 H27B 109.5
C26 C27 H27C 109.5
H27A C27 H27B 109.5
H27A C27 H27C 109.5
H27B C27 H27C 109.5
C26 C28 H28A 109.5
C26 C28 H28B 109.5
C26 C28 H28C 109.5
H28A C28 H28B 109.5
H28A C28 H28C 109.5
H28B C28 H28C 109.5

loop_
_geom_bond_atom_site_label_1
_geom_bond_atom_site_label_2
_geom_bond_distance
Br1 C11 1.897(3)
S1 O4 1.4382(18)
S1 O5 1.4337(18)
S1 N1 1.649(2)
S1 C5 1.768(3)
S2 O1 1.4299(19)
S2 O2 1.436(2)
S2 N2 1.630(2)
S2 C8 1.768(3)
O3 C14 1.465(3)
O3 C15 1.452(3)
N1 C6 1.478(3)
N1 C16 1.489(3)
N2 C7 1.489(3)
N2 H2 0.77(3)
C1 H1A 1.0900
C1 H1B 1.0900
C1 H1C 1.0900
C1 C2 1.503(3)
C2 C3 1.391(4)
C2 C23 1.401(4)
C3 H3 1.0800
C3 C4 1.390(4)
C4 H4 1.0800
C4 C5 1.390(3)
C5 C24 1.379(4)
C6 C7 1.545(3)
C6 C14 1.544(4)
C6 C15 1.534(4)
C7 H7 1.0900
C7 C25 1.499(3)
C8 C9 1.391(4)
C8 C12 1.392(4)
C9 H9 1.0800
C9 C10 1.389(4)
C10 H10 1.0800
C10 C11 1.373(4)
C11 C13 1.387(4)
C12 H12 1.0800
C12 C13 1.396(4)
C13 H13 1.0800
C14 H14A 1.0900
C14 H14B 1.0900
C15 H15A 1.0900
C15 H15B 1.0900
C16 H16A 1.0900
C16 H16B 1.0900
C16 C17 1.509(3)
C17 C18 1.391(4)
C17 C22 1.404(4)
C18 H18 1.0800
C18 C19 1.399(4)
C19 H19 1.0800
C19 C20 1.390(5)
C20 H20 1.0800
C20 C21 1.378(5)
C21 H21 1.0800
C21 C22 1.382(4)
C22 H22 1.0800
C23 H23 1.0800
C23 C24 1.377(4)
C24 H24 1.0800
C25 H25 1.0800
C25 C26 1.325(4)
C26 C27 1.516(4)
C26 C28 1.505(4)
C27 H27A 1.0900
C27 H27B 1.0900
C27 H27C 1.0900
C28 H28A 1.0900
C28 H28B 1.0900
C28 H28C 1.0900

loop_
_geom_torsion_atom_site_label_1
_geom_torsion_atom_site_label_2
_geom_torsion_atom_site_label_3
_geom_torsion_atom_site_label_4
_geom_torsion
Br1 C11 C13 C12 -177.3(2)
S1 N1 C6 C7 -78.7(2)
S1 N1 C6 C14 56.0(3)
S1 N1 C6 C15 151.75(18)
S1 N1 C16 C17 -66.5(3)
S1 C5 C24 C23 -177.0(2)
S2 N2 C7 C6 -128.62(19)
S2 N2 C7 C25 101.7(2)
S2 C8 C9 C10 -173.7(2)
S2 C8 C12 C13 173.5(2)
O1 S2 N2 C7 -176.94(18)
O1 S2 C8 C9 -135.7(2)
O1 S2 C8 C12 48.5(2)
O2 S2 N2 C7 52.8(2)
O2 S2 C8 C9 -4.0(2)
O2 S2 C8 C12 -179.8(2)
O4 S1 N1 C6 113.18(19)
O4 S1 N1 C16 -35.1(2)
O4 S1 C5 C4 171.9(2)
O4 S1 C5 C24 -12.4(2)
O5 S1 N1 C6 -17.0(2)
O5 S1 N1 C16 -165.27(17)
O5 S1 C5 C4 -58.6(3)
O5 S1 C5 C24 117.1(2)
N1 S1 C5 C4 55.2(2)
N1 S1 C5 C24 -129.2(2)
N1 C6 C7 N2 -66.1(3)
N1 C6 C7 C25 60.1(3)
N1 C6 C14 O3 130.5(2)
N1 C6 C15 O3 -133.3(2)
N1 C16 C17 C18 114.2(3)
N1 C16 C17 C22 -64.8(3)
N2 S2 C8 C9 110.5(2)
N2 S2 C8 C12 -65.3(2)
N2 C7 C25 C26 -128.7(3)
C1 C2 C3 C4 178.6(2)
C1 C2 C23 C24 -177.8(2)
C2 C3 C4 C5 -1.0(4)
C2 C23 C24 C5 -0.6(4)
C3 C2 C23 C24 1.7(4)
C3 C4 C5 S1 177.7(2)
C3 C4 C5 C24 2.2(4)
C4 C5 C24 C23 -1.4(4)
C5 S1 N1 C6 -132.2(2)
C5 S1 N1 C16 79.4(2)
C6 N1 C16 C17 144.5(2)
C6 C7 C25 C26 105.6(3)
C7 C6 C14 O3 -91.9(2)
C7 C6 C15 O3 93.2(2)
C7 C25 C26 C27 -6.3(4)
C7 C25 C26 C28 175.4(2)
C8 S2 N2 C7 -61.7(2)
C8 C9 C10 C11 0.5(4)
C8 C12 C13 C11 0.0(4)
C9 C8 C12 C13 -2.2(4)
C9 C10 C11 Br1 177.03(19)
C9 C10 C11 C13 -2.8(4)
C10 C11 C13 C12 2.5(4)
C12 C8 C9 C10 2.0(4)
C14 O3 C15 C6 17.64(19)
C14 C6 C7 N2 156.7(2)
C14 C6 C7 C25 -77.1(3)
C14 C6 C15 O3 -16.79(18)
C15 O3 C14 C6 -17.51(18)
C15 C6 C7 N2 65.5(3)
C15 C6 C7 C25 -168.3(2)
C15 C6 C14 O3 16.64(18)
C16 N1 C6 C7 69.7(3)
C16 N1 C6 C14 -155.5(2)
C16 N1 C6 C15 -59.8(3)
C16 C17 C18 C19 -176.9(2)
C16 C17 C22 C21 177.1(3)
C17 C18 C19 C20 -0.3(4)
C18 C17 C22 C21 -1.9(4)
C18 C19 C20 C21 -1.9(4)
C19 C20 C21 C22 2.2(5)
C20 C21 C22 C17 -0.3(4)
C22 C17 C18 C19 2.2(4)
C23 C2 C3 C4 -0.9(4)
